data_7023293
loop_
_publ_author_name
'Anisimova, Tatyana B.'
'Bokach, Nadezhda A.'
'Dolgushin, Fedor M.'
'Kukushkin, Vadim Yu'

_publ_section_title
;
 Dialkylcyanamides are more reactive substrates toward metal-mediated
 nucleophilic addition than alkylcyanides.
;
_journal_issue 34
_journal_name_full 'Dalton transactions (Cambridge, England : 2003)'
_journal_page_first 12460
_journal_page_last 12467
_journal_paper_doi 10.1039/c3dt51137e
_journal_volume 42
_journal_year 2013
_chemical_formula_moiety 'C25 H22 P, C3 H6 Cl3 N2 Pt'
_chemical_formula_sum 'C28 H28 Cl3 N2 P Pt'
_chemical_formula_weight 724.93
_chemical_name_systematic
; 
 ? 
;
_space_group_IT_number 14
_symmetry_cell_setting monoclinic
_symmetry_space_group_name_Hall '-P 2ybc'
_symmetry_space_group_name_H-M 'P 1 21/c 1'
_atom_sites_solution_hydrogens geom
_atom_sites_solution_primary direct
_atom_sites_solution_secondary difmap
_audit_creation_method SHELXL-97
_cell_angle_alpha 90.00
_cell_angle_beta 93.0800(10)
_cell_angle_gamma 90.00
_cell_formula_units_Z 4
_cell_length_a 10.0799(4)
_cell_length_b 9.1672(4)
_cell_length_c 30.4276(13)
_cell_measurement_reflns_used 6206
_cell_measurement_temperature 100(2)
_cell_measurement_theta_max 30.4
_cell_measurement_theta_min 2.5
_cell_volume 2807.6(2)
_computing_cell_refinement 'Bruker SAINT'
_computing_data_collection 'Bruker APEX2'
_computing_data_reduction 'Bruker SAINT'
_computing_molecular_graphics 'Bruker SHELXTL'
_computing_publication_material 'Bruker SHELXTL'
_computing_structure_refinement 'SHELXL-97 (Sheldrick, 1997)'
_computing_structure_solution 'SHELXS-97 (Sheldrick, 1990)'
_diffrn_ambient_temperature 100(2)
_diffrn_measured_fraction_theta_full 0.993
_diffrn_measured_fraction_theta_max 0.993
_diffrn_measurement_device_type 'Bruker APEX II CCD'
_diffrn_measurement_method '\f and \w scans'
_diffrn_radiation_monochromator graphite
_diffrn_radiation_source 'fine-focus sealed tube'
_diffrn_radiation_type MoK\a
_diffrn_radiation_wavelength 0.71073
_diffrn_reflns_av_R_equivalents 0.0264
_diffrn_reflns_av_sigmaI/netI 0.0291
_diffrn_reflns_limit_h_max 13
_diffrn_reflns_limit_h_min -10
_diffrn_reflns_limit_k_max 12
_diffrn_reflns_limit_k_min -11
_diffrn_reflns_limit_l_max 40
_diffrn_reflns_limit_l_min -40
_diffrn_reflns_number 20159
_diffrn_reflns_theta_full 28.00
_diffrn_reflns_theta_max 28.00
_diffrn_reflns_theta_min 2.32
_diffrn_standards_number 0
_exptl_absorpt_coefficient_mu 5.360
_exptl_absorpt_correction_T_max 0.616
_exptl_absorpt_correction_T_min 0.411
_exptl_absorpt_correction_type multi-scan
_exptl_absorpt_process_details SADABS
_exptl_crystal_colour orange
_exptl_crystal_density_diffrn 1.715
_exptl_crystal_density_method 'not measured'
_exptl_crystal_description prism
_exptl_crystal_F_000 1416
_exptl_crystal_size_max 0.26
_exptl_crystal_size_mid 0.18
_exptl_crystal_size_min 0.10
_refine_diff_density_max 3.255
_refine_diff_density_min -3.305
_refine_diff_density_rms 0.119
_refine_ls_extinction_method none
_refine_ls_goodness_of_fit_ref 1.079
_refine_ls_hydrogen_treatment constr
_refine_ls_matrix_type full
_refine_ls_number_parameters 338
_refine_ls_number_reflns 6724
_refine_ls_number_restraints 2
_refine_ls_restrained_S_all 1.083
_refine_ls_R_factor_all 0.0471
_refine_ls_R_factor_gt 0.0363
_refine_ls_shift/su_max 0.001
_refine_ls_shift/su_mean 0.000
_refine_ls_structure_factor_coef Fsqd
_refine_ls_weighting_details 'calc w=1/[\s^2^(Fo^2^)+(0.0046P)^2^+12.0957P] where P=(Fo^2^+2Fc^2^)/3'
_refine_ls_weighting_scheme calc
_refine_ls_wR_factor_gt 0.0644
_refine_ls_wR_factor_ref 0.0681
_reflns_number_gt 5559
_reflns_number_total 6724
_reflns_threshold_expression >2sigma(I)
_cod_data_source_file c3dt51137e.txt
_cod_data_source_block 1
_cod_depositor_comments
;
The following automatic conversions were performed:

'_symmetry_cell_setting' value 'Monoclinic' changed to 'monoclinic'
according to /home/saulius/struct/CIF-dictionaries/cif_core.dic
dictionary named 'cif_core.dic' version 2.4.2 from 2011-04-26.

Automatic conversion script
Id: cif_fix_values 1891 2012-01-12 08:04:46Z andrius 
;
_cod_original_sg_symbol_H-M 'P 21/c'
_cod_database_code 7023293

loop_
_symmetry_equiv_pos_as_xyz
'x, y, z'
'-x, y+1/2, -z+1/2'
'-x, -y, -z'
'x, -y-1/2, z-1/2'

loop_
_atom_site_label
_atom_site_type_symbol
_atom_site_fract_x
_atom_site_fract_y
_atom_site_fract_z
_atom_site_U_iso_or_equiv
_atom_site_adp_type
_atom_site_occupancy
_atom_site_symmetry_multiplicity
_atom_site_calc_flag
_atom_site_refinement_flags
_atom_site_disorder_assembly
_atom_site_disorder_group
Pt1 Pt 0.465603(16) 0.49016(2) 0.150751(5) 0.03230(6) Uani 1 1 d . . .
Cl1 Cl 0.25375(11) 0.39540(16) 0.14641(4) 0.0443(3) Uani 1 1 d . . .
Cl2 Cl 0.49589(10) 0.42710(12) 0.07948(3) 0.0312(2) Uani 1 1 d . . .
Cl3 Cl 0.67117(12) 0.5983(2) 0.15609(4) 0.0610(5) Uani 1 1 d . . .
N1 N 0.4468(4) 0.5339(6) 0.21353(13) 0.0481(12) Uani 1 1 d . . .
N2 N 0.4552(5) 0.5578(8) 0.29326(15) 0.0718(18) Uani 1 1 d D . .
C1 C 0.4513(5) 0.5449(7) 0.25062(17) 0.0494(14) Uani 1 1 d . A .
C1N C 0.3372(13) 0.604(2) 0.3148(4) 0.084(5) Uani 0.50 1 d P A 1
H1NA H 0.3576 0.6908 0.3327 0.125 Uiso 0.50 1 calc PR A 1
H1NB H 0.3078 0.5252 0.3338 0.125 Uiso 0.50 1 calc PR A 1
H1NC H 0.2663 0.6267 0.2926 0.125 Uiso 0.50 1 calc PR A 1
C2N C 0.568(2) 0.554(2) 0.3223(5) 0.083(6) Uani 0.50 1 d P A 1
H2NA H 0.6465 0.5791 0.3065 0.125 Uiso 0.50 1 calc PR A 1
H2NB H 0.5780 0.4556 0.3347 0.125 Uiso 0.50 1 calc PR A 1
H2NC H 0.5569 0.6242 0.3462 0.125 Uiso 0.50 1 calc PR A 1
C1N' C 0.4151(14) 0.4166(14) 0.3182(4) 0.066(4) Uani 0.50 1 d PD A 2
H1ND H 0.4928 0.3781 0.3351 0.099 Uiso 0.50 1 calc PR A 2
H1NE H 0.3822 0.3433 0.2969 0.099 Uiso 0.50 1 calc PR A 2
H1NF H 0.3451 0.4400 0.3382 0.099 Uiso 0.50 1 calc PR A 2
C2N' C 0.545(2) 0.645(2) 0.3158(6) 0.101(9) Uani 0.50 1 d PD A 2
H2ND H 0.5990 0.6971 0.2949 0.152 Uiso 0.50 1 calc PR A 2
H2NE H 0.6032 0.5853 0.3354 0.152 Uiso 0.50 1 calc PR A 2
H2NF H 0.4980 0.7162 0.3334 0.152 Uiso 0.50 1 calc PR A 2
P1 P 0.02717(10) 0.82515(11) 0.09261(3) 0.0208(2) Uani 1 1 d . . .
C2 C 0.0238(4) 0.7049(5) 0.13983(13) 0.0264(9) Uani 1 1 d . . .
H2A H -0.0649 0.6585 0.1400 0.032 Uiso 1 1 calc R . .
H2B H 0.0900 0.6264 0.1366 0.032 Uiso 1 1 calc R . .
C3 C 0.0523(4) 0.7795(5) 0.18339(13) 0.0304(10) Uani 1 1 d . . .
C4 C 0.1816(5) 0.8005(7) 0.19995(16) 0.0462(13) Uani 1 1 d . . .
H4A H 0.2540 0.7621 0.1849 0.055 Uiso 1 1 calc R . .
C5 C 0.2043(6) 0.8785(8) 0.23890(18) 0.0626(18) Uani 1 1 d . . .
H5A H 0.2929 0.8939 0.2502 0.075 Uiso 1 1 calc R . .
C6 C 0.1007(7) 0.9333(7) 0.26110(17) 0.0597(17) Uani 1 1 d . . .
H6A H 0.1181 0.9882 0.2873 0.072 Uiso 1 1 calc R . .
C7 C -0.0273(6) 0.9096(7) 0.24592(16) 0.0529(15) Uani 1 1 d . . .
H7A H -0.0991 0.9460 0.2617 0.063 Uiso 1 1 calc R . .
C8 C -0.0512(5) 0.8316(6) 0.20710(15) 0.0409(12) Uani 1 1 d . . .
H8A H -0.1403 0.8138 0.1966 0.049 Uiso 1 1 calc R . .
C9 C -0.0617(4) 0.9912(5) 0.10113(13) 0.0277(9) Uani 1 1 d . . .
C10 C -0.0144(5) 1.0897(5) 0.13339(15) 0.0343(10) Uani 1 1 d . . .
H10A H 0.0621 1.0664 0.1517 0.041 Uiso 1 1 calc R . .
C11 C -0.0790(5) 1.2206(6) 0.13861(19) 0.0487(14) Uani 1 1 d . . .
H11A H -0.0470 1.2875 0.1605 0.058 Uiso 1 1 calc R . .
C12 C -0.1900(5) 1.2545(6) 0.1122(2) 0.0598(18) Uani 1 1 d . . .
H12A H -0.2352 1.3439 0.1165 0.072 Uiso 1 1 calc R . .
C13 C -0.2360(5) 1.1601(6) 0.0795(2) 0.0503(15) Uani 1 1 d . . .
H13A H -0.3110 1.1858 0.0609 0.060 Uiso 1 1 calc R . .
C14 C -0.1728(4) 1.0278(5) 0.07391(16) 0.0345(10) Uani 1 1 d . . .
H14A H -0.2049 0.9622 0.0516 0.041 Uiso 1 1 calc R . .
C15 C -0.0494(4) 0.7298(4) 0.04647(12) 0.0227(8) Uani 1 1 d . . .
C16 C -0.1728(4) 0.6634(5) 0.05032(14) 0.0291(9) Uani 1 1 d . . .
H16A H -0.2131 0.6626 0.0778 0.035 Uiso 1 1 calc R . .
C17 C -0.2358(5) 0.5989(5) 0.01385(15) 0.0328(10) Uani 1 1 d . . .
H17A H -0.3201 0.5541 0.0163 0.039 Uiso 1 1 calc R . .
C18 C -0.1769(5) 0.5991(5) -0.02627(14) 0.0326(10) Uani 1 1 d . . .
H18A H -0.2212 0.5559 -0.0513 0.039 Uiso 1 1 calc R . .
C19 C -0.0538(5) 0.6621(5) -0.02973(13) 0.0303(10) Uani 1 1 d . . .
H19A H -0.0127 0.6602 -0.0571 0.036 Uiso 1 1 calc R . .
C20 C 0.0106(4) 0.7283(5) 0.00640(13) 0.0258(9) Uani 1 1 d . . .
H20A H 0.0951 0.7723 0.0038 0.031 Uiso 1 1 calc R . .
C21 C 0.1940(4) 0.8731(4) 0.08099(12) 0.0225(8) Uani 1 1 d . . .
C22 C 0.2244(4) 1.0149(5) 0.06806(14) 0.0298(9) Uani 1 1 d . . .
H22A H 0.1582 1.0887 0.0679 0.036 Uiso 1 1 calc R . .
C23 C 0.3505(5) 1.0479(5) 0.05545(16) 0.0356(11) Uani 1 1 d . . .
H23A H 0.3712 1.1445 0.0468 0.043 Uiso 1 1 calc R . .
C24 C 0.4463(4) 0.9404(5) 0.05551(15) 0.0340(10) Uani 1 1 d . . .
H24A H 0.5327 0.9633 0.0466 0.041 Uiso 1 1 calc R . .
C25 C 0.4180(4) 0.7999(5) 0.06835(15) 0.0309(10) Uani 1 1 d . . .
H25A H 0.4849 0.7268 0.0683 0.037 Uiso 1 1 calc R . .
C26 C 0.2917(4) 0.7653(5) 0.08130(14) 0.0260(9) Uani 1 1 d . . .
H26A H 0.2720 0.6688 0.0903 0.031 Uiso 1 1 calc R . .

loop_
_atom_site_aniso_label
_atom_site_aniso_U_11
_atom_site_aniso_U_22
_atom_site_aniso_U_33
_atom_site_aniso_U_23
_atom_site_aniso_U_13
_atom_site_aniso_U_12
Pt1 0.01988(8) 0.04864(12) 0.02825(8) 0.00350(8) 0.00008(5) 0.00533(9)
Cl1 0.0243(5) 0.0599(8) 0.0486(7) 0.0133(6) 0.0029(5) -0.0013(6)
Cl2 0.0261(5) 0.0332(6) 0.0339(5) -0.0017(4) -0.0018(4) 0.0069(4)
Cl3 0.0298(6) 0.1210(14) 0.0318(6) -0.0097(7) -0.0010(5) -0.0233(8)
N1 0.032(2) 0.079(4) 0.033(2) 0.006(2) 0.0036(16) 0.004(2)
N2 0.050(3) 0.133(6) 0.032(2) 0.007(3) 0.004(2) -0.004(3)
C1 0.031(3) 0.080(4) 0.037(3) 0.006(3) 0.003(2) 0.001(3)
C1N 0.051(8) 0.149(16) 0.052(7) -0.030(9) 0.011(6) 0.002(9)
C2N 0.109(14) 0.096(13) 0.042(7) -0.022(9) -0.023(8) 0.020(13)
C1N' 0.084(10) 0.073(9) 0.043(6) 0.002(6) 0.012(6) -0.026(8)
C2N' 0.14(2) 0.102(15) 0.066(11) -0.042(11) 0.049(12) -0.087(15)
P1 0.0183(5) 0.0218(5) 0.0219(5) 0.0013(4) -0.0020(4) 0.0010(4)
C2 0.024(2) 0.030(2) 0.025(2) 0.0043(17) 0.0008(16) -0.0015(18)
C3 0.034(2) 0.034(2) 0.023(2) 0.0055(17) -0.0042(17) -0.003(2)
C4 0.036(3) 0.064(4) 0.037(3) 0.001(2) -0.010(2) -0.004(3)
C5 0.060(4) 0.084(5) 0.041(3) -0.001(3) -0.024(3) -0.012(4)
C6 0.101(5) 0.052(4) 0.024(2) -0.003(2) -0.011(3) -0.006(4)
C7 0.074(4) 0.058(4) 0.027(2) -0.003(2) 0.005(2) 0.009(3)
C8 0.042(3) 0.051(3) 0.030(2) 0.000(2) 0.003(2) 0.000(2)
C9 0.0211(19) 0.030(2) 0.032(2) -0.0020(19) 0.0013(15) 0.0029(19)
C10 0.035(2) 0.034(3) 0.034(2) -0.0047(19) -0.0014(19) 0.005(2)
C11 0.040(3) 0.040(3) 0.067(4) -0.024(3) 0.004(3) 0.005(2)
C12 0.032(3) 0.033(3) 0.113(5) -0.018(3) -0.003(3) 0.012(2)
C13 0.023(2) 0.035(3) 0.092(4) -0.002(3) -0.012(3) 0.009(2)
C14 0.023(2) 0.028(3) 0.051(3) 0.002(2) -0.0064(19) 0.0003(19)
C15 0.025(2) 0.020(2) 0.0232(19) 0.0009(15) -0.0042(15) 0.0022(17)
C16 0.027(2) 0.030(2) 0.029(2) 0.0013(18) -0.0035(17) -0.0007(19)
C17 0.029(2) 0.026(2) 0.042(2) 0.0006(19) -0.0095(19) -0.0001(19)
C18 0.041(3) 0.023(2) 0.032(2) -0.0054(18) -0.0162(19) 0.007(2)
C19 0.043(3) 0.026(2) 0.0220(19) 0.0033(16) -0.0059(17) 0.011(2)
C20 0.027(2) 0.025(2) 0.024(2) 0.0023(16) -0.0022(16) 0.0077(18)
C21 0.0190(19) 0.025(2) 0.0233(18) -0.0004(16) -0.0032(14) -0.0008(16)
C22 0.028(2) 0.022(2) 0.039(2) 0.0068(18) 0.0022(17) 0.0027(19)
C23 0.037(3) 0.024(2) 0.046(3) 0.0072(19) 0.005(2) -0.005(2)
C24 0.023(2) 0.037(3) 0.043(3) 0.003(2) 0.0033(18) -0.006(2)
C25 0.021(2) 0.027(2) 0.045(3) 0.0007(19) 0.0044(18) 0.0029(18)
C26 0.021(2) 0.022(2) 0.035(2) 0.0022(17) -0.0020(16) 0.0002(17)

loop_
_atom_type_symbol
_atom_type_description
_atom_type_scat_dispersion_real
_atom_type_scat_dispersion_imag
_atom_type_scat_source
C C 0.0033 0.0016 'International Tables Vol C Tables 4.2.6.8 and 6.1.1.4'
H H 0.0000 0.0000 'International Tables Vol C Tables 4.2.6.8 and 6.1.1.4'
N N 0.0061 0.0033 'International Tables Vol C Tables 4.2.6.8 and 6.1.1.4'
P P 0.1023 0.0942 'International Tables Vol C Tables 4.2.6.8 and 6.1.1.4'
Cl Cl 0.1484 0.1585 'International Tables Vol C Tables 4.2.6.8 and 6.1.1.4'
Pt Pt -1.7033 8.3905 'International Tables Vol C Tables 4.2.6.8 and 6.1.1.4'

loop_
_geom_angle_atom_site_label_1
_geom_angle_atom_site_label_2
_geom_angle_atom_site_label_3
_geom_angle
N1 Pt1 Cl2 176.29(14)
N1 Pt1 Cl3 88.68(13)
Cl2 Pt1 Cl3 90.59(4)
N1 Pt1 Cl1 89.73(13)
Cl2 Pt1 Cl1 91.20(4)
Cl3 Pt1 Cl1 176.46(6)
C1 N1 Pt1 169.7(5)
C1 N2 C2N' 122.6(9)
C1 N2 C2N 127.5(10)
C1 N2 C1N 119.7(7)
C2N N2 C1N 112.1(10)
C1 N2 C1N' 114.4(7)
C2N' N2 C1N' 115.0(10)
N1 C1 N2 179.5(6)
N2 C1N H1NA 109.5
N2 C1N H1NB 109.5
N2 C1N H1NC 109.5
N2 C2N H2NA 109.5
N2 C2N H2NB 109.5
N2 C2N H2NC 109.5
N2 C1N' H1ND 109.5
N2 C1N' H1NE 109.5
H1ND C1N' H1NE 109.5
N2 C1N' H1NF 109.5
H1ND C1N' H1NF 109.5
H1NE C1N' H1NF 109.5
N2 C2N' H2ND 109.5
N2 C2N' H2NE 109.5
H2ND C2N' H2NE 109.5
N2 C2N' H2NF 109.5
H2ND C2N' H2NF 109.5
H2NE C2N' H2NF 109.5
C9 P1 C21 107.56(19)
C9 P1 C15 109.27(19)
C21 P1 C15 109.54(19)
C9 P1 C2 111.8(2)
C21 P1 C2 111.32(19)
C15 P1 C2 107.35(19)
C3 C2 P1 114.2(3)
C3 C2 H2A 108.7
P1 C2 H2A 108.7
C3 C2 H2B 108.7
P1 C2 H2B 108.7
H2A C2 H2B 107.6
C4 C3 C8 118.9(4)
C4 C3 C2 121.0(4)
C8 C3 C2 120.1(4)
C3 C4 C5 119.3(5)
C3 C4 H4A 120.3
C5 C4 H4A 120.3
C6 C5 C4 120.9(5)
C6 C5 H5A 119.6
C4 C5 H5A 119.6
C7 C6 C5 120.5(5)
C7 C6 H6A 119.8
C5 C6 H6A 119.8
C6 C7 C8 119.2(5)
C6 C7 H7A 120.4
C8 C7 H7A 120.4
C3 C8 C7 121.2(5)
C3 C8 H8A 119.4
C7 C8 H8A 119.4
C14 C9 C10 119.5(4)
C14 C9 P1 120.6(3)
C10 C9 P1 119.7(3)
C11 C10 C9 119.8(4)
C11 C10 H10A 120.1
C9 C10 H10A 120.1
C12 C11 C10 120.2(5)
C12 C11 H11A 119.9
C10 C11 H11A 119.9
C11 C12 C13 120.6(5)
C11 C12 H12A 119.7
C13 C12 H12A 119.7
C12 C13 C14 120.0(5)
C12 C13 H13A 120.0
C14 C13 H13A 120.0
C13 C14 C9 119.8(5)
C13 C14 H14A 120.1
C9 C14 H14A 120.1
C20 C15 C16 120.1(4)
C20 C15 P1 120.1(3)
C16 C15 P1 119.7(3)
C17 C16 C15 119.5(4)
C17 C16 H16A 120.2
C15 C16 H16A 120.2
C16 C17 C18 120.4(4)
C16 C17 H17A 119.8
C18 C17 H17A 119.8
C19 C18 C17 119.9(4)
C19 C18 H18A 120.1
C17 C18 H18A 120.1
C18 C19 C20 120.6(4)
C18 C19 H19A 119.7
C20 C19 H19A 119.7
C19 C20 C15 119.5(4)
C19 C20 H20A 120.3
C15 C20 H20A 120.3
C26 C21 C22 119.7(4)
C26 C21 P1 119.6(3)
C22 C21 P1 120.4(3)
C23 C22 C21 120.1(4)
C23 C22 H22A 120.0
C21 C22 H22A 120.0
C24 C23 C22 119.8(4)
C24 C23 H23A 120.1
C22 C23 H23A 120.1
C23 C24 C25 120.8(4)
C23 C24 H24A 119.6
C25 C24 H24A 119.6
C24 C25 C26 120.0(4)
C24 C25 H25A 120.0
C26 C25 H25A 120.0
C25 C26 C21 119.6(4)
C25 C26 H26A 120.2
C21 C26 H26A 120.2

loop_
_geom_bond_atom_site_label_1
_geom_bond_atom_site_label_2
_geom_bond_distance
Pt1 N1 1.971(4)
Pt1 Cl2 2.2808(11)
Pt1 Cl3 2.2950(13)
Pt1 Cl1 2.3026(12)
N1 C1 1.132(6)
N2 C1 1.301(7)
N2 C2N' 1.368(13)
N2 C2N 1.400(18)
N2 C1N 1.452(13)
N2 C1N' 1.565(11)
C1N H1NA 0.9800
C1N H1NB 0.9800
C1N H1NC 0.9800
C2N H2NA 0.9800
C2N H2NB 0.9800
C2N H2NC 0.9800
C1N' H1ND 0.9800
C1N' H1NE 0.9800
C1N' H1NF 0.9800
C2N' H2ND 0.9800
C2N' H2NE 0.9800
C2N' H2NF 0.9800
P1 C9 1.792(4)
P1 C21 1.792(4)
P1 C15 1.793(4)
P1 C2 1.813(4)
C2 C3 1.505(6)
C2 H2A 0.9900
C2 H2B 0.9900
C3 C4 1.385(6)
C3 C8 1.385(7)
C4 C5 1.392(8)
C4 H4A 0.9500
C5 C6 1.369(9)
C5 H5A 0.9500
C6 C7 1.364(9)
C6 H6A 0.9500
C7 C8 1.391(7)
C7 H7A 0.9500
C8 H8A 0.9500
C9 C14 1.398(6)
C9 C10 1.398(6)
C10 C11 1.379(7)
C10 H10A 0.9500
C11 C12 1.378(8)
C11 H11A 0.9500
C12 C13 1.379(8)
C12 H12A 0.9500
C13 C14 1.384(7)
C13 H13A 0.9500
C14 H14A 0.9500
C15 C20 1.390(6)
C15 C16 1.395(6)
C16 C17 1.382(6)
C16 H16A 0.9500
C17 C18 1.386(6)
C17 H17A 0.9500
C18 C19 1.377(7)
C18 H18A 0.9500
C19 C20 1.386(6)
C19 H19A 0.9500
C20 H20A 0.9500
C21 C26 1.395(6)
C21 C22 1.397(6)
C22 C23 1.380(6)
C22 H22A 0.9500
C23 C24 1.380(7)
C23 H23A 0.9500
C24 C25 1.380(6)
C24 H24A 0.9500
C25 C26 1.389(6)
C25 H25A 0.9500
C26 H26A 0.9500
